data_7025258
loop_
_publ_author_name
'Djinovic, Vesna M.'
'Galanski, Markus'
'Arion, Vladimir B.'
'Keppler, Bernhard K.'

_publ_section_title
;
 Synthesis and structures of novel 1-methylcytosinato-bridged
 (ethylenediamine)platinum(II) and platinum(III) dinuclear complexes.
;
_journal_issue 15
_journal_name_full 'Dalton transactions (Cambridge, England : 2003)'
_journal_page_first 3633
_journal_page_last 3643
_journal_paper_doi 10.1039/b926133h
_journal_volume 39
_journal_year 2010
_chemical_formula_moiety 'C14 H28 N10 O10 Pt2 S2, 2(H2 O), 2(O0.80)'
_chemical_formula_sum 'C14 H35.2 N10 O13.6 Pt2 S2'
_chemical_formula_weight 1015.62
_chemical_name_common
;
Bis(ethane-1,2-diamine-1kappa$2!N,N',2kappa$2!N,N')bis(miu-1-
methylcytosinato-kappa$2!N3,N4)(disulfato-
1kappaO,2kappaO)diplatinum(iii)(Pt-Pt) hydrate
;
_chemical_name_systematic
;
Bis(ethane-1,2-diamine-1kappa^2^N,N',2kappa^2^N,N')bis(miu-1-methylcytosinato-
kappa^2^N3,N4)(disulfato-1kappaO,2kappaO)diplatinum(III)(Pt-Pt) hydrate
;
_space_group_IT_number 15
_symmetry_cell_setting monoclinic
_symmetry_space_group_name_Hall '-C 2yc'
_symmetry_space_group_name_H-M 'C 1 2/c 1'
_atom_sites_solution_hydrogens geom
_atom_sites_solution_primary direct
_atom_sites_solution_secondary difmap
_audit_creation_method SHELXL-97
_cell_angle_alpha 90.00
_cell_angle_beta 125.859(4)
_cell_angle_gamma 90.00
_cell_formula_units_Z 4
_cell_length_a 19.8579(6)
_cell_length_b 12.0130(6)
_cell_length_c 14.3117(6)
_cell_measurement_reflns_used 489
_cell_measurement_temperature 100(2)
_cell_measurement_theta_max 27.57
_cell_measurement_theta_min 3.38
_cell_volume 2767.0(2)
_computing_structure_refinement 'SHELXL-97 (Sheldrick, 1997)'
_computing_structure_solution 'SHELXS-97 (Sheldrick, 1990)'
_diffrn_ambient_temperature 100(2)
_diffrn_measured_fraction_theta_full 0.999
_diffrn_measured_fraction_theta_max 0.999
_diffrn_radiation_monochromator graphite
_diffrn_radiation_source 'fine-focus sealed tube'
_diffrn_radiation_type MoK\a
_diffrn_radiation_wavelength 0.71073
_diffrn_reflns_av_R_equivalents 0.0777
_diffrn_reflns_av_sigmaI/netI 0.0443
_diffrn_reflns_limit_h_max 24
_diffrn_reflns_limit_h_min -24
_diffrn_reflns_limit_k_max 14
_diffrn_reflns_limit_k_min -14
_diffrn_reflns_limit_l_max 17
_diffrn_reflns_limit_l_min -17
_diffrn_reflns_number 23112
_diffrn_reflns_theta_full 26.00
_diffrn_reflns_theta_max 26.00
_diffrn_reflns_theta_min 3.19
_exptl_absorpt_coefficient_mu 10.334
_exptl_absorpt_correction_T_max 0.8200
_exptl_absorpt_correction_T_min 0.4247
_exptl_absorpt_correction_type multi-scan
_exptl_absorpt_process_details SADABS
_exptl_crystal_colour yellow
_exptl_crystal_density_diffrn 2.438
_exptl_crystal_density_method 'not measured'
_exptl_crystal_description stick
_exptl_crystal_F_000 1944
_exptl_crystal_size_max 0.10
_exptl_crystal_size_mid 0.04
_exptl_crystal_size_min 0.02
_refine_diff_density_max 1.558
_refine_diff_density_min -1.241
_refine_diff_density_rms 0.181
_refine_ls_extinction_method none
_refine_ls_goodness_of_fit_ref 0.982
_refine_ls_hydrogen_treatment constr
_refine_ls_matrix_type full
_refine_ls_number_parameters 201
_refine_ls_number_reflns 2718
_refine_ls_number_restraints 0
_refine_ls_restrained_S_all 0.982
_refine_ls_R_factor_all 0.0419
_refine_ls_R_factor_gt 0.0270
_refine_ls_shift/su_max 0.001
_refine_ls_shift/su_mean 0.000
_refine_ls_structure_factor_coef Fsqd
_refine_ls_weighting_details 'calc w=1/[\s^2^(Fo^2^)+(0.0313P)^2^+0.0000P] where P=(Fo^2^+2Fc^2^)/3'
_refine_ls_weighting_scheme calc
_refine_ls_wR_factor_gt 0.0572
_refine_ls_wR_factor_ref 0.0605
_reflns_number_gt 2191
_reflns_number_total 2718
_reflns_threshold_expression >2sigma(I)
_cod_data_source_file b926133h.txt
_cod_data_source_block vedj047
_cod_original_sg_symbol_H-M C2/c
_cod_original_formula_sum 'C14 H35.20 N10 O13.60 Pt2 S2'
_cod_database_code 7025258

loop_
_symmetry_equiv_pos_as_xyz
'x, y, z'
'-x, y, -z+1/2'
'x+1/2, y+1/2, z'
'-x+1/2, y+1/2, -z+1/2'
'-x, -y, -z'
'x, -y, z-1/2'
'-x+1/2, -y+1/2, -z'
'x+1/2, -y+1/2, z-1/2'

loop_
_atom_site_label
_atom_site_type_symbol
_atom_site_fract_x
_atom_site_fract_y
_atom_site_fract_z
_atom_site_U_iso_or_equiv
_atom_site_adp_type
_atom_site_occupancy
_atom_site_symmetry_multiplicity
_atom_site_calc_flag
_atom_site_refinement_flags
Pt1A Pt 0.058173(13) 0.290819(19) 0.234354(19) 0.00843(8) Uani 1 1 d .
S1A S 0.23633(9) 0.20164(14) 0.29653(13) 0.0144(3) Uani 1 1 d .
O1A O 0.1522(2) 0.2583(3) 0.2089(4) 0.0119(9) Uani 1 1 d .
O2A O 0.2823(3) 0.2088(4) 0.2473(4) 0.0242(11) Uani 1 1 d .
O3A O 0.2196(2) 0.0838(3) 0.3076(4) 0.0185(10) Uani 1 1 d .
O4A O 0.2771(2) 0.2562(4) 0.4077(4) 0.0173(10) Uani 1 1 d .
N1A N -0.0663(3) 0.1200(5) -0.0858(4) 0.0172(12) Uani 1 1 d .
C2A C -0.0255(3) 0.2054(5) -0.0060(5) 0.0129(12) Uani 1 1 d .
N3A N -0.0254(3) 0.2018(4) 0.0902(4) 0.0112(10) Uani 1 1 d .
C4A C -0.0773(3) 0.1297(5) 0.0959(5) 0.0116(12) Uani 1 1 d .
C5A C -0.1117(3) 0.0390(5) 0.0179(5) 0.0142(13) Uani 1 1 d .
H5 H -0.1385 -0.0202 0.0284 0.017 Uiso 1 1 calc R
C6A C -0.1060(4) 0.0380(5) -0.0702(5) 0.0165(14) Uani 1 1 d .
H6 H -0.1304 -0.0218 -0.1237 0.020 Uiso 1 1 calc R
C7A C -0.0702(4) 0.1261(6) -0.1906(5) 0.0246(16) Uani 1 1 d .
H7A H -0.1104 0.0714 -0.2465 0.037 Uiso 1 1 calc R
H7B H -0.0152 0.1099 -0.1721 0.037 Uiso 1 1 calc R
H7C H -0.0876 0.2010 -0.2235 0.037 Uiso 1 1 calc R
O8A O 0.0081(3) 0.2814(4) -0.0226(4) 0.0188(10) Uani 1 1 d .
N9A N -0.0895(3) 0.1501(4) 0.1739(4) 0.0108(11) Uani 1 1 d .
H90 H -0.1215 0.1103 0.1712 0.013 Uiso 1 1 d R
N10A N 0.0405(3) 0.4375(4) 0.1487(4) 0.0104(11) Uani 1 1 d .
H10A H 0.0575 0.4289 0.1016 0.013 Uiso 1 1 calc R
H10B H -0.0152 0.4550 0.1031 0.013 Uiso 1 1 calc R
N11A N 0.1460(3) 0.3814(4) 0.3756(4) 0.0115(11) Uani 1 1 d .
H11A H 0.1257 0.4030 0.4165 0.014 Uiso 1 1 calc R
H11B H 0.1927 0.3388 0.4231 0.014 Uiso 1 1 calc R
C10A C 0.0883(4) 0.5305(5) 0.2319(5) 0.0159(14) Uani 1 1 d .
H10C H 0.0550 0.5653 0.2551 0.019 Uiso 1 1 calc R
H10D H 0.1017 0.5881 0.1957 0.019 Uiso 1 1 calc R
C11A C 0.1672(3) 0.4817(5) 0.3358(5) 0.0139(13) Uani 1 1 d .
H11C H 0.2053 0.4604 0.3153 0.017 Uiso 1 1 calc R
H11D H 0.1956 0.5376 0.3984 0.017 Uiso 1 1 calc R
O5 O 0.3709(2) 0.9845(4) 0.4659(3) 0.0169(10) Uani 1 1 d .
H5E H 0.3239 1.0158 0.4164 0.020 Uiso 1 1 d R
H5F H 0.3620 0.9172 0.4763 0.020 Uiso 1 1 d R
O6 O 0.3397(10) 0.762(2) 0.498(2) 0.022(4) Uani 0.50 1 d P
O6X O 0.307(2) 0.763(4) 0.476(4) 0.056(12) Uani 0.30 1 d P

loop_
_atom_site_aniso_label
_atom_site_aniso_U_11
_atom_site_aniso_U_22
_atom_site_aniso_U_33
_atom_site_aniso_U_23
_atom_site_aniso_U_13
_atom_site_aniso_U_12
Pt1A 0.00501(12) 0.01083(12) 0.00653(12) -0.00007(11) 0.00175(9) 0.00012(10)
S1A 0.0085(7) 0.0148(8) 0.0163(8) -0.0009(7) 0.0052(6) 0.0006(7)
O1A 0.004(2) 0.018(2) 0.012(2) 0.0008(18) 0.0038(19) -0.0020(17)
O2A 0.020(2) 0.025(3) 0.035(3) 0.004(2) 0.021(2) 0.005(2)
O3A 0.009(2) 0.016(2) 0.024(3) -0.003(2) 0.005(2) 0.0000(18)
O4A 0.010(2) 0.015(2) 0.014(2) -0.0044(18) 0.000(2) 0.0023(18)
N1A 0.013(3) 0.021(3) 0.010(3) -0.003(2) 0.003(2) 0.002(2)
C2A 0.008(3) 0.013(3) 0.010(3) 0.001(3) 0.001(3) 0.007(3)
N3A 0.005(2) 0.016(3) 0.008(2) -0.003(2) 0.001(2) 0.000(2)
C4A 0.006(3) 0.011(3) 0.011(3) 0.001(3) 0.001(2) 0.005(2)
C5A 0.007(3) 0.013(3) 0.013(3) 0.001(3) 0.001(3) 0.000(2)
C6A 0.014(3) 0.012(3) 0.018(3) -0.004(3) 0.006(3) 0.003(3)
C7A 0.034(4) 0.023(4) 0.011(3) -0.005(3) 0.010(3) 0.002(3)
O8A 0.014(2) 0.026(3) 0.009(2) 0.001(2) 0.0028(19) -0.001(2)
N9A 0.006(2) 0.013(3) 0.008(3) -0.003(2) 0.002(2) -0.004(2)
N10A 0.005(2) 0.014(3) 0.010(3) 0.003(2) 0.004(2) 0.000(2)
N11A 0.008(2) 0.012(3) 0.009(3) 0.000(2) 0.002(2) 0.001(2)
C10A 0.013(3) 0.019(4) 0.012(3) 0.001(3) 0.005(3) 0.002(3)
C11A 0.009(3) 0.011(3) 0.016(3) 0.001(3) 0.003(3) 0.000(2)
O5 0.012(2) 0.021(3) 0.013(2) 0.0001(19) 0.0041(19) 0.0032(19)
O6 0.019(8) 0.022(7) 0.032(12) 0.012(7) 0.018(9) 0.008(7)
O6X 0.08(3) 0.051(18) 0.021(19) 0.004(13) 0.02(3) 0.01(3)

loop_
_atom_type_symbol
_atom_type_description
_atom_type_scat_dispersion_real
_atom_type_scat_dispersion_imag
_atom_type_scat_source
C C 0.0033 0.0016 'International Tables Vol C Tables 4.2.6.8 and 6.1.1.4'
H H 0.0000 0.0000 'International Tables Vol C Tables 4.2.6.8 and 6.1.1.4'
N N 0.0061 0.0033 'International Tables Vol C Tables 4.2.6.8 and 6.1.1.4'
O O 0.0106 0.0060 'International Tables Vol C Tables 4.2.6.8 and 6.1.1.4'
S S 0.1246 0.1234 'International Tables Vol C Tables 4.2.6.8 and 6.1.1.4'
Pt Pt -1.7033 8.3905 'International Tables Vol C Tables 4.2.6.8 and 6.1.1.4'

loop_
_geom_angle_atom_site_label_1
_geom_angle_atom_site_label_2
_geom_angle_atom_site_label_3
_geom_angle
_geom_angle_site_symmetry_1
_geom_angle_site_symmetry_3
N9A Pt1A N3A 88.7(2) 2 .
N9A Pt1A N11A 92.49(19) 2 .
N3A Pt1A N11A 176.80(18) . .
N9A Pt1A N10A 173.30(18) 2 .
N3A Pt1A N10A 95.32(19) . .
N11A Pt1A N10A 83.23(19) . .
N9A Pt1A O1A 89.45(17) 2 .
N3A Pt1A O1A 90.37(17) . .
N11A Pt1A O1A 86.66(17) . .
N10A Pt1A O1A 85.17(17) . .
N9A Pt1A Pt1A 81.58(13) 2 2
N3A Pt1A Pt1A 83.99(13) . 2
N11A Pt1A Pt1A 99.13(13) . 2
N10A Pt1A Pt1A 104.14(13) . 2
O1A Pt1A Pt1A 169.49(11) . 2
O2A S1A O4A 113.6(3) . .
O2A S1A O3A 110.7(3) . .
O4A S1A O3A 109.3(3) . .
O2A S1A O1A 105.7(2) . .
O4A S1A O1A 109.6(2) . .
O3A S1A O1A 107.8(2) . .
S1A O1A Pt1A 125.5(2) . .
C6A N1A C2A 121.0(5) . .
C6A N1A C7A 121.3(5) . .
C2A N1A C7A 117.5(5) . .
O8A C2A N3A 122.1(6) . .
O8A C2A N1A 120.6(5) . .
N3A C2A N1A 117.2(6) . .
C2A N3A C4A 120.9(5) . .
C2A N3A Pt1A 121.3(4) . .
C4A N3A Pt1A 117.5(4) . .
N9A C4A N3A 116.9(5) . .
N9A C4A C5A 125.2(6) . .
N3A C4A C5A 117.9(5) . .
C6A C5A C4A 118.9(6) . .
C6A C5A H5 120.5 . .
C4A C5A H5 120.5 . .
C5A C6A N1A 121.9(6) . .
C5A C6A H6 119.0 . .
N1A C6A H6 119.0 . .
N1A C7A H7A 109.5 . .
N1A C7A H7B 109.5 . .
H7A C7A H7B 109.5 . .
N1A C7A H7C 109.5 . .
H7A C7A H7C 109.5 . .
H7B C7A H7C 109.5 . .
C4A N9A Pt1A 125.5(4) . 2
C4A N9A H90 113.5 . .
Pt1A N9A H90 118.9 2 .
C10A N10A Pt1A 111.0(3) . .
C10A N10A H10A 109.4 . .
Pt1A N10A H10A 109.4 . .
C10A N10A H10B 109.4 . .
Pt1A N10A H10B 109.4 . .
H10A N10A H10B 108.0 . .
C11A N11A Pt1A 108.6(3) . .
C11A N11A H11A 110.0 . .
Pt1A N11A H11A 110.0 . .
C11A N11A H11B 110.0 . .
Pt1A N11A H11B 110.0 . .
H11A N11A H11B 108.3 . .
N10A C10A C11A 107.6(5) . .
N10A C10A H10C 110.2 . .
C11A C10A H10C 110.2 . .
N10A C10A H10D 110.2 . .
C11A C10A H10D 110.2 . .
H10C C10A H10D 108.5 . .
N11A C11A C10A 109.0(5) . .
N11A C11A H11C 109.9 . .
C10A C11A H11C 109.9 . .
N11A C11A H11D 109.9 . .
C10A C11A H11D 109.9 . .
H11C C11A H11D 108.3 . .
H5E O5 H5F 108.6 . .

loop_
_geom_bond_atom_site_label_1
_geom_bond_atom_site_label_2
_geom_bond_distance
_geom_bond_site_symmetry_2
Pt1A N9A 2.002(5) 2
Pt1A N3A 2.035(5) .
Pt1A N11A 2.045(5) .
Pt1A N10A 2.056(5) .
Pt1A O1A 2.138(4) .
Pt1A Pt1A 2.5982(4) 2
S1A O2A 1.446(4) .
S1A O4A 1.451(4) .
S1A O3A 1.483(4) .
S1A O1A 1.540(4) .
N1A C6A 1.360(8) .
N1A C2A 1.390(8) .
N1A C7A 1.457(8) .
C2A O8A 1.233(7) .
C2A N3A 1.377(7) .
N3A C4A 1.386(7) .
C4A N9A 1.297(7) .
C4A C5A 1.416(8) .
C5A C6A 1.331(8) .
C5A H5 0.9500 .
C6A H6 0.9500 .
C7A H7A 0.9800 .
C7A H7B 0.9800 .
C7A H7C 0.9800 .
N9A Pt1A 2.002(5) 2
N9A H90 0.7782 .
N10A C10A 1.497(7) .
N10A H10A 0.9200 .
N10A H10B 0.9200 .
N11A C11A 1.495(7) .
N11A H11A 0.9200 .
N11A H11B 0.9200 .
C10A C11A 1.510(8) .
C10A H10C 0.9900 .
C10A H10D 0.9900 .
C11A H11C 0.9900 .
C11A H11D 0.9900 .
O5 H5E 0.8607 .
O5 H5F 0.8597 .
O6 O6X 0.52(4) .

loop_
_geom_torsion_atom_site_label_1
_geom_torsion_atom_site_label_2
_geom_torsion_atom_site_label_3
_geom_torsion_atom_site_label_4
_geom_torsion
_geom_torsion_site_symmetry_1
_geom_torsion_site_symmetry_4
O2A S1A O1A Pt1A -173.9(3) . .
O4A S1A O1A Pt1A -51.1(4) . .
O3A S1A O1A Pt1A 67.7(3) . .
N9A Pt1A O1A S1A -34.1(3) 2 .
N3A Pt1A O1A S1A -122.8(3) . .
N11A Pt1A O1A S1A 58.4(3) . .
N10A Pt1A O1A S1A 141.9(3) . .
Pt1A Pt1A O1A S1A -65.4(7) 2 .
C6A N1A C2A O8A -177.6(5) . .
C7A N1A C2A O8A -2.0(8) . .
C6A N1A C2A N3A 1.5(8) . .
C7A N1A C2A N3A 177.0(5) . .
O8A C2A N3A C4A 166.5(5) . .
N1A C2A N3A C4A -12.6(8) . .
O8A C2A N3A Pt1A -19.5(8) . .
N1A C2A N3A Pt1A 161.5(4) . .
N9A Pt1A N3A C2A -126.8(5) 2 .
N10A Pt1A N3A C2A 47.8(5) . .
O1A Pt1A N3A C2A -37.4(5) . .
Pt1A Pt1A N3A C2A 151.5(4) 2 .
N9A Pt1A N3A C4A 47.5(4) 2 .
N10A Pt1A N3A C4A -137.9(4) . .
O1A Pt1A N3A C4A 136.9(4) . .
Pt1A Pt1A N3A C4A -34.2(4) 2 .
C2A N3A C4A N9A -162.9(5) . .
Pt1A N3A C4A N9A 22.8(7) . .
C2A N3A C4A C5A 18.1(8) . .
Pt1A N3A C4A C5A -156.2(4) . .
N9A C4A C5A C6A 168.6(6) . .
N3A C4A C5A C6A -12.5(8) . .
C4A C5A C6A N1A 1.7(9) . .
C2A N1A C6A C5A 3.9(9) . .
C7A N1A C6A C5A -171.5(6) . .
N3A C4A N9A Pt1A 12.4(7) . 2
C5A C4A N9A Pt1A -168.7(4) . 2
N3A Pt1A N10A C10A 174.4(4) . .
N11A Pt1A N10A C10A -8.4(4) . .
O1A Pt1A N10A C10A -95.6(4) . .
Pt1A Pt1A N10A C10A 89.3(3) 2 .
N9A Pt1A N11A C11A 156.3(4) 2 .
N10A Pt1A N11A C11A -18.5(4) . .
O1A Pt1A N11A C11A 67.0(3) . .
Pt1A Pt1A N11A C11A -121.8(3) 2 .
Pt1A N10A C10A C11A 33.2(5) . .
Pt1A N11A C11A C10A 42.3(5) . .
N10A C10A C11A N11A -49.5(6) . .
